data_4036160
loop_
_publ_author_name
'Wen, Li-Rong'
'Yuan, Wen-Kui'
'Li, Ming'

_publ_section_title
;
 Dual Roles of \b-Oxodithioesters in the Copper-Catalyzed Synthesis of
 Benzo[e]pyrazolo[1,5-c][1,3]thiazine Derivatives.
;
_journal_issue 10
_journal_name_full 'The Journal of organic chemistry'
_journal_page_first 4942
_journal_page_last 4949
_journal_paper_doi 10.1021/acs.joc.5b00288
_journal_volume 80
_journal_year 2015
_chemical_formula_moiety 'C26 H21 N3 O S, 0.5(C4 H8 O)'
_chemical_formula_sum 'C28 H25 N3 O1.5 S'
_chemical_formula_weight 459.57
_space_group_crystal_system monoclinic
_space_group_IT_number 14
_space_group_name_Hall '-P 2yn'
_space_group_name_H-M_alt 'P 1 21/n 1'
_atom_sites_solution_hydrogens geom
_audit_creation_date 2014-07-18
_audit_creation_method
;

Olex2 1.2

(compiled 2013.12.10 svn.r2850 for OlexSys, GUI svn.r4736)

;
_cell_angle_alpha 90
_cell_angle_beta 106.285(3)
_cell_angle_gamma 90
_cell_formula_units_Z 8
_cell_length_a 15.916(2)
_cell_length_b 11.755(3)
_cell_length_c 25.654(5)
_cell_measurement_reflns_used 13129
_cell_measurement_temperature 173.1500
_cell_measurement_theta_max 27.4811
_cell_measurement_theta_min 0.8269
_cell_volume 4607.1(16)
_computing_cell_refinement 'CrystalClear (Rigaku Inc., 2007)'
_computing_data_collection 'CrystalClear (Rigaku Inc., 2007)'
_computing_data_reduction 'CrystalClear (Rigaku Inc., 2007)'
_computing_molecular_graphics 'Olex2 (Dolomanov et al., 2009)'
_computing_publication_material 'Olex2 (Dolomanov et al., 2009)'
_computing_structure_refinement 'SHELXL (Sheldrick, 2013)'
_computing_structure_solution
;

'SHELXS (Sheldrick, 2013)'

;
_diffrn_ambient_temperature 173.1500
_diffrn_detector_area_resol_mean 28.5714
_diffrn_measured_fraction_theta_full 0.998
_diffrn_measured_fraction_theta_max 0.996
_diffrn_measurement_device
;

Saturn724+ (2x2 bin mode)

;
_diffrn_measurement_device_details
;

AFC10: Fixed Chi 2 circle

;
_diffrn_measurement_device_type 'MM007-HF CCD(Saturn 724+)'
_diffrn_measurement_method '\w scans at fixed \c = 45\%'
_diffrn_orient_matrix_type d*Trek
_diffrn_orient_matrix_UB_11 -0.0120
_diffrn_orient_matrix_UB_12 -0.0350
_diffrn_orient_matrix_UB_13 -0.0540
_diffrn_orient_matrix_UB_21 0.0109
_diffrn_orient_matrix_UB_22 -0.0719
_diffrn_orient_matrix_UB_23 0.0442
_diffrn_orient_matrix_UB_31 -0.0401
_diffrn_orient_matrix_UB_32 -0.0065
_diffrn_orient_matrix_UB_33 -0.0007
_diffrn_radiation_detector CCD
_diffrn_radiation_monochromator Confocal
_diffrn_radiation_type MoK\a
_diffrn_radiation_wavelength 0.71073
_diffrn_reflns_av_R_equivalents 0.0580
_diffrn_reflns_av_unetI/netI 0.0585
_diffrn_reflns_Laue_measured_fraction_full 0.998
_diffrn_reflns_Laue_measured_fraction_max 0.996
_diffrn_reflns_limit_h_max 19
_diffrn_reflns_limit_h_min -20
_diffrn_reflns_limit_k_max 15
_diffrn_reflns_limit_k_min -15
_diffrn_reflns_limit_l_max 32
_diffrn_reflns_limit_l_min -33
_diffrn_reflns_number 33057
_diffrn_reflns_point_group_measured_fraction_full 0.998
_diffrn_reflns_point_group_measured_fraction_max 0.996
_diffrn_reflns_theta_full 26.000
_diffrn_reflns_theta_max 27.480
_diffrn_reflns_theta_min 1.755
_diffrn_source 'Rotating Anode'
_diffrn_source_current 24.0000
_diffrn_source_power 1.2000
_diffrn_source_voltage 50.0000
_exptl_absorpt_coefficient_mu 0.170
_exptl_absorpt_correction_T_max 1.0000
_exptl_absorpt_correction_T_min 0.6285
_exptl_absorpt_correction_type multi-scan
_exptl_absorpt_process_details 'CrystalClear (Rigaku Inc., 2007)'
_exptl_crystal_colour orange
_exptl_crystal_colour_primary orange
_exptl_crystal_density_diffrn 1.325
_exptl_crystal_description Plate
_exptl_crystal_F_000 1936
_exptl_crystal_size_max 0.23
_exptl_crystal_size_mid 0.15
_exptl_crystal_size_min 0.09
_refine_diff_density_max 0.587
_refine_diff_density_min -0.356
_refine_diff_density_rms 0.053
_refine_ls_extinction_method none
_refine_ls_goodness_of_fit_ref 1.170
_refine_ls_hydrogen_treatment constr
_refine_ls_matrix_type full
_refine_ls_number_parameters 608
_refine_ls_number_reflns 10529
_refine_ls_number_restraints 0
_refine_ls_restrained_S_all 1.170
_refine_ls_R_factor_all 0.0957
_refine_ls_R_factor_gt 0.0805
_refine_ls_shift/su_max 0.001
_refine_ls_shift/su_mean 0.000
_refine_ls_structure_factor_coef Fsqd
_refine_ls_weighting_details 'w=1/[\s^2^(Fo^2^)+(0.0379P)^2^+4.2211P] where P=(Fo^2^+2Fc^2^)/3'
_refine_ls_weighting_scheme calc
_refine_ls_wR_factor_gt 0.1523
_refine_ls_wR_factor_ref 0.1603
_reflns_Friedel_coverage 0.000
_reflns_number_gt 9010
_reflns_number_total 10529
_reflns_threshold_expression 'I > 2\s(I)'
_cod_data_source_file jo5b00288_si_001.cif
_cod_data_source_block mx3212
_cod_depositor_comments
;

2020-06-08
Z value and formula fixed to values more according to usual
chemical conventions.                 miguel
;
_cod_original_formula_sum 'C56 H50 N6 O3 S2'
_cod_original_formula_weight 919.14
_cod_original_formula_moiety '2(C26 H21 N3 O S), C4 H8 O'
_cod_original_formula_units_Z 4
_cod_original_cell_volume 4607.0(16)
_cod_database_code 4036160
_shelxl_version_number 2013-4
_shelx_space_group_comment
;

The symmetry employed for this shelxl refinement is uniquely defined

by the following loop, which should always be used as a source of

symmetry information in preference to the above space-group names.

They are only intended as comments.

;
_diffrn_number_total 11054
_olex2_refinement_description
;

1. Fixed Uiso

 At 1.2 times of:

  All C(H) groups, All C(H,H) groups, All N(H) groups

 At 1.5 times of:

  All C(H,H,H) groups

2.a Secondary CH2 refined with riding coordinates:

 C27(H27A,H27B), C28(H28A,H28B), C29(H29A,H29B), C30(H30A,H30B)

2.b Aromatic/amide H refined with riding coordinates:

 N3(H3), C2(H2), C3(H3A), C4(H4), C5(H5), C8(H8), C11(H11), C14(H14), C15(H15),

  C17(H17), C22(H22), C23(H23), C24(H24), C25(H25), C26(H26), N3A(H3AA),

 C2A(H2A), C3A(H3AB), C4A(H4A), C5A(H5A), C8A(H8A), C11A(H11A), C14A(H14A),

 C15A(H15A), C17A(H17A), C22A(H22A), C23A(H23A), C24A(H24A), C25A(H25A),

 C26A(H26A)

2.c Idealised Me refined as rotating group:

 C19(H19A,H19B,H19C), C20(H20A,H20B,H20C), C19A(H19D,H19E,H19F), C20A(H20D,

 H20E,H20F)

;

loop_
_space_group_symop_operation_xyz
'x, y, z'
'-x+1/2, y+1/2, -z+1/2'
'-x, -y, -z'
'x-1/2, -y-1/2, z-1/2'

loop_
_atom_site_label
_atom_site_type_symbol
_atom_site_fract_x
_atom_site_fract_y
_atom_site_fract_z
_atom_site_U_iso_or_equiv
_atom_site_adp_type
_atom_site_occupancy
_atom_site_site_symmetry_order
_atom_site_calc_flag
_atom_site_refinement_flags_posn
S1 S 0.39119(4) 0.61778(6) 0.50548(3) 0.03385(17) Uani 1 1 d .
O1 O 0.41401(12) 0.78725(17) 0.43957(8) 0.0382(5) Uani 1 1 d .
N1 N 0.22358(13) 0.55450(18) 0.46127(9) 0.0291(5) Uani 1 1 d .
N2 N 0.14275(13) 0.56474(19) 0.42359(9) 0.0317(5) Uani 1 1 d .
N3 N 0.00596(14) 0.4742(2) 0.41420(10) 0.0404(6) Uani 1 1 d .
H3 H -0.0221 0.4296 0.4300 0.048 Uiso 1 1 calc R
C1 C 0.38009(17) 0.5021(2) 0.54664(11) 0.0335(6) Uani 1 1 d .
C2 C 0.45697(19) 0.4717(3) 0.58608(12) 0.0421(7) Uani 1 1 d .
H2 H 0.5080 0.5132 0.5896 0.051 Uiso 1 1 calc R
C3 C 0.4571(2) 0.3806(3) 0.61961(14) 0.0523(9) Uani 1 1 d .
H3A H 0.5085 0.3600 0.6456 0.063 Uiso 1 1 calc R
C4 C 0.3810(2) 0.3194(3) 0.61482(14) 0.0576(9) Uani 1 1 d .
H4 H 0.3814 0.2577 0.6376 0.069 Uiso 1 1 calc R
C5 C 0.3044(2) 0.3494(3) 0.57636(13) 0.0473(8) Uani 1 1 d .
H5 H 0.2536 0.3078 0.5735 0.057 Uiso 1 1 calc R
C6 C 0.30243(17) 0.4420(2) 0.54163(11) 0.0342(6) Uani 1 1 d .
C7 C 0.22352(17) 0.4718(2) 0.49975(11) 0.0321(6) Uani 1 1 d .
C8 C 0.14020(17) 0.4293(2) 0.48700(11) 0.0356(6) Uani 1 1 d .
H8 H 0.1190 0.3730 0.5054 0.043 Uiso 1 1 calc R
C9 C 0.09316(17) 0.4890(2) 0.44007(11) 0.0330(6) Uani 1 1 d .
C10 C 0.29015(15) 0.6260(2) 0.45641(10) 0.0279(5) Uani 1 1 d .
C11 C 0.27585(16) 0.7010(2) 0.41420(10) 0.0292(5) Uani 1 1 d .
H11 H 0.2214 0.7000 0.3885 0.035 Uiso 1 1 calc R
C12 C 0.33981(16) 0.7812(2) 0.40705(11) 0.0292(5) Uani 1 1 d .
C13 C 0.31701(16) 0.8567(2) 0.35767(11) 0.0302(6) Uani 1 1 d .
C14 C 0.38491(18) 0.8800(2) 0.33425(12) 0.0362(6) Uani 1 1 d .
H14 H 0.4397 0.8476 0.3493 0.043 Uiso 1 1 calc R
C15 C 0.3724(2) 0.9503(3) 0.28912(13) 0.0423(7) Uani 1 1 d .
H15 H 0.4182 0.9629 0.2740 0.051 Uiso 1 1 calc R
C16 C 0.2923(2) 1.0014(3) 0.26670(12) 0.0405(7) Uani 1 1 d .
C17 C 0.22533(19) 0.9790(2) 0.28996(12) 0.0381(7) Uani 1 1 d .
H17 H 0.1714 1.0136 0.2751 0.046 Uiso 1 1 calc R
C18 C 0.23464(17) 0.9069(2) 0.33458(11) 0.0331(6) Uani 1 1 d .
C19 C 0.2769(2) 1.0815(3) 0.21870(14) 0.0569(9) Uani 1 1 d .
H19A H 0.3321 1.1069 0.2148 0.085 Uiso 1 1 calc GR
H19B H 0.2436 1.1459 0.2246 0.085 Uiso 1 1 calc GR
H19C H 0.2452 1.0425 0.1863 0.085 Uiso 1 1 calc GR
C20 C 0.15666(17) 0.8932(3) 0.35658(13) 0.0412(7) Uani 1 1 d .
H20A H 0.1252 0.8255 0.3419 0.062 Uiso 1 1 calc GR
H20B H 0.1188 0.9580 0.3464 0.062 Uiso 1 1 calc GR
H20C H 0.1763 0.8876 0.3955 0.062 Uiso 1 1 calc GR
C21 C -0.04301(17) 0.5228(2) 0.36527(12) 0.0360(6) Uani 1 1 d .
C22 C -0.00599(19) 0.5691(3) 0.32669(12) 0.0419(7) Uani 1 1 d .
H22 H 0.0545 0.5714 0.3335 0.050 Uiso 1 1 calc R
C23 C -0.0592(2) 0.6115(3) 0.27843(13) 0.0493(8) Uani 1 1 d .
H23 H -0.0340 0.6414 0.2528 0.059 Uiso 1 1 calc R
C24 C -0.1490(2) 0.6102(3) 0.26770(14) 0.0572(9) Uani 1 1 d .
H24 H -0.1844 0.6385 0.2350 0.069 Uiso 1 1 calc R
C25 C -0.1861(2) 0.5658(3) 0.30640(15) 0.0582(10) Uani 1 1 d .
H25 H -0.2466 0.5657 0.2999 0.070 Uiso 1 1 calc R
C26 C -0.13375(19) 0.5221(3) 0.35433(14) 0.0472(8) Uani 1 1 d .
H26 H -0.1593 0.4917 0.3797 0.057 Uiso 1 1 calc R
S1A S 0.73196(4) 0.28617(6) 0.39247(3) 0.03691(18) Uani 1 1 d .
O1A O 0.90237(12) 0.30138(18) 0.44600(9) 0.0448(5) Uani 1 1 d .
N1A N 0.67298(13) 0.11802(18) 0.44472(9) 0.0289(5) Uani 1 1 d .
N2A N 0.68491(13) 0.02858(19) 0.48130(9) 0.0310(5) Uani 1 1 d .
N3A N 0.58866(14) -0.1160(2) 0.49563(9) 0.0360(5) Uani 1 1 d .
H3AA H 0.5364 -0.1423 0.4836 0.043 Uiso 1 1 calc R
C1A C 0.61904(17) 0.2835(2) 0.35843(11) 0.0351(6) Uani 1 1 d .
C2A C 0.59168(19) 0.3640(3) 0.31693(13) 0.0432(7) Uani 1 1 d .
H2A H 0.6326 0.4109 0.3080 0.052 Uiso 1 1 calc R
C3A C 0.5041(2) 0.3738(3) 0.28930(13) 0.0479(8) Uani 1 1 d .
H3AB H 0.4861 0.4273 0.2617 0.057 Uiso 1 1 calc R
C4A C 0.44289(19) 0.3037(3) 0.30270(13) 0.0453(8) Uani 1 1 d .
H4A H 0.3838 0.3115 0.2845 0.054 Uiso 1 1 calc R
C5A C 0.46935(18) 0.2231(3) 0.34274(12) 0.0387(7) Uani 1 1 d .
H5A H 0.4280 0.1762 0.3512 0.046 Uiso 1 1 calc R
C6A C 0.55808(16) 0.2110(2) 0.37096(11) 0.0322(6) Uani 1 1 d .
C7A C 0.58696(15) 0.1247(2) 0.41264(11) 0.0302(6) Uani 1 1 d .
C8A C 0.54307(16) 0.0381(2) 0.42847(11) 0.0334(6) Uani 1 1 d .
H8A H 0.4841 0.0203 0.4146 0.040 Uiso 1 1 calc R
C9A C 0.60604(16) -0.0195(2) 0.47054(11) 0.0307(6) Uani 1 1 d .
C10A C 0.74434(16) 0.1850(2) 0.44409(11) 0.0290(5) Uani 1 1 d .
C11A C 0.82336(16) 0.1693(2) 0.48157(11) 0.0298(6) Uani 1 1 d .
H11A H 0.8264 0.1179 0.5096 0.036 Uiso 1 1 calc R
C12A C 0.90191(16) 0.2272(2) 0.48024(12) 0.0327(6) Uani 1 1 d .
C13A C 0.98534(16) 0.1919(2) 0.52131(11) 0.0310(6) Uani 1 1 d .
C14A C 0.99368(18) 0.2052(2) 0.57624(12) 0.0379(6) Uani 1 1 d .
H14A H 0.9475 0.2356 0.5873 0.045 Uiso 1 1 calc R
C15A C 1.07038(19) 0.1737(3) 0.61510(13) 0.0439(7) Uani 1 1 d .
H15A H 1.0754 0.1847 0.6518 0.053 Uiso 1 1 calc R
C16A C 1.13919(18) 0.1262(3) 0.59955(14) 0.0429(7) Uani 1 1 d .
C17A C 1.13053(18) 0.1138(2) 0.54470(13) 0.0405(7) Uani 1 1 d .
H17A H 1.1771 0.0834 0.5340 0.049 Uiso 1 1 calc R
C18A C 1.05488(17) 0.1449(2) 0.50474(12) 0.0357(6) Uani 1 1 d .
C19A C 1.2221(2) 0.0870(3) 0.64115(16) 0.0629(10) Uani 1 1 d .
H19D H 1.2323 0.1335 0.6731 0.094 Uiso 1 1 calc GR
H19E H 1.2707 0.0936 0.6261 0.094 Uiso 1 1 calc GR
H19F H 1.2156 0.0091 0.6506 0.094 Uiso 1 1 calc GR
C20A C 1.0477(2) 0.1248(3) 0.44561(14) 0.0502(8) Uani 1 1 d .
H20D H 0.9938 0.0859 0.4288 0.075 Uiso 1 1 calc GR
H20E H 1.0961 0.0793 0.4426 0.075 Uiso 1 1 calc GR
H20F H 1.0484 0.1965 0.4278 0.075 Uiso 1 1 calc GR
C21A C 0.64444(16) -0.1775(2) 0.53819(11) 0.0319(6) Uani 1 1 d .
C22A C 0.7209(2) -0.1330(3) 0.57228(12) 0.0443(7) Uani 1 1 d .
H22A H 0.7383 -0.0595 0.5668 0.053 Uiso 1 1 calc R
C23A C 0.7712(2) -0.1981(3) 0.61441(13) 0.0496(8) Uani 1 1 d .
H23A H 0.8222 -0.1672 0.6372 0.060 Uiso 1 1 calc R
C24A C 0.7478(2) -0.3076(3) 0.62358(13) 0.0452(7) Uani 1 1 d .
H24A H 0.7826 -0.3509 0.6518 0.054 Uiso 1 1 calc R
C25A C 0.67140(19) -0.3513(3) 0.58965(13) 0.0422(7) Uani 1 1 d .
H25A H 0.6542 -0.4247 0.5954 0.051 Uiso 1 1 calc R
C26A C 0.62030(18) -0.2881(2) 0.54755(13) 0.0395(7) Uani 1 1 d .
H26A H 0.5692 -0.3193 0.5251 0.047 Uiso 1 1 calc R
O2 O 0.48411(17) 0.6240(2) 0.20943(13) 0.0761(8) Uani 1 1 d .
C27 C 0.4853(4) 0.7399(5) 0.2237(3) 0.123(2) Uani 1 1 d .
H27A H 0.4655 0.7487 0.2560 0.148 Uiso 1 1 calc R
H27B H 0.4464 0.7828 0.1945 0.148 Uiso 1 1 calc R
C28 C 0.5756(5) 0.7829(6) 0.2342(2) 0.144(3) Uani 1 1 d .
H28A H 0.5768 0.8627 0.2249 0.173 Uiso 1 1 calc R
H28B H 0.6091 0.7715 0.2718 0.173 Uiso 1 1 calc R
C29 C 0.6068(3) 0.7104(5) 0.1973(3) 0.1010(18) Uani 1 1 d .
H29A H 0.6701 0.7034 0.2091 0.121 Uiso 1 1 calc R
H29B H 0.5893 0.7405 0.1606 0.121 Uiso 1 1 calc R
C30 C 0.5644(3) 0.5996(4) 0.20015(18) 0.0703(11) Uani 1 1 d .
H30A H 0.5559 0.5582 0.1664 0.084 Uiso 1 1 calc R
H30B H 0.6003 0.5539 0.2295 0.084 Uiso 1 1 calc R

loop_
_atom_site_aniso_label
_atom_site_aniso_U_11
_atom_site_aniso_U_22
_atom_site_aniso_U_33
_atom_site_aniso_U_23
_atom_site_aniso_U_13
_atom_site_aniso_U_12
S1 0.0260(3) 0.0382(4) 0.0339(4) 0.0032(3) 0.0026(3) -0.0065(3)
O1 0.0270(9) 0.0424(11) 0.0412(11) 0.0055(9) 0.0028(8) -0.0099(8)
N1 0.0241(10) 0.0286(11) 0.0324(12) 0.0024(9) 0.0042(9) -0.0042(8)
N2 0.0242(10) 0.0352(12) 0.0332(12) 0.0034(10) 0.0040(9) -0.0059(9)
N3 0.0274(11) 0.0510(15) 0.0399(14) 0.0110(12) 0.0049(10) -0.0147(10)
C1 0.0347(14) 0.0332(14) 0.0305(14) 0.0008(12) 0.0059(11) 0.0011(11)
C2 0.0354(15) 0.0449(18) 0.0413(17) 0.0045(14) 0.0029(13) -0.0010(13)
C3 0.0437(17) 0.049(2) 0.054(2) 0.0153(16) -0.0024(15) 0.0044(15)
C4 0.058(2) 0.053(2) 0.053(2) 0.0200(17) 0.0011(17) -0.0046(17)
C5 0.0448(17) 0.0476(18) 0.0463(19) 0.0119(15) 0.0074(14) -0.0081(14)
C6 0.0344(14) 0.0351(15) 0.0316(15) 0.0021(12) 0.0065(11) -0.0034(11)
C7 0.0343(14) 0.0292(14) 0.0323(15) 0.0020(11) 0.0083(11) -0.0035(11)
C8 0.0342(14) 0.0361(15) 0.0367(15) 0.0043(12) 0.0104(12) -0.0112(12)
C9 0.0289(13) 0.0358(15) 0.0331(15) 0.0018(12) 0.0069(11) -0.0075(11)
C10 0.0232(12) 0.0294(13) 0.0304(14) -0.0044(11) 0.0062(10) -0.0038(10)
C11 0.0247(12) 0.0319(14) 0.0292(13) 0.0002(11) 0.0048(10) -0.0053(10)
C12 0.0273(12) 0.0289(13) 0.0310(14) -0.0026(11) 0.0076(10) -0.0044(10)
C13 0.0289(12) 0.0291(14) 0.0329(14) -0.0025(11) 0.0089(11) -0.0081(10)
C14 0.0363(14) 0.0302(14) 0.0450(17) -0.0001(13) 0.0160(13) -0.0031(11)
C15 0.0513(18) 0.0361(16) 0.0477(18) 0.0004(14) 0.0272(15) -0.0053(13)
C16 0.0534(18) 0.0342(16) 0.0352(16) -0.0006(13) 0.0147(14) -0.0079(13)
C17 0.0378(15) 0.0356(15) 0.0367(16) 0.0009(13) 0.0035(12) -0.0038(12)
C18 0.0301(13) 0.0345(15) 0.0328(15) -0.0033(12) 0.0054(11) -0.0079(11)
C19 0.072(2) 0.054(2) 0.047(2) 0.0145(17) 0.0194(17) -0.0064(18)
C20 0.0290(14) 0.0442(17) 0.0492(18) 0.0072(14) 0.0090(12) -0.0014(12)
C21 0.0298(13) 0.0367(15) 0.0383(16) -0.0006(13) 0.0042(11) -0.0092(11)
C22 0.0339(14) 0.0528(19) 0.0372(16) 0.0034(14) 0.0071(12) -0.0097(13)
C23 0.0450(17) 0.062(2) 0.0402(18) 0.0070(16) 0.0102(14) -0.0093(15)
C24 0.0447(18) 0.067(2) 0.050(2) 0.0136(18) -0.0040(15) -0.0077(17)
C25 0.0298(15) 0.071(2) 0.065(2) 0.020(2) 0.0002(15) -0.0098(15)
C26 0.0349(15) 0.0525(19) 0.053(2) 0.0084(16) 0.0109(14) -0.0099(14)
S1A 0.0273(3) 0.0396(4) 0.0423(4) 0.0103(3) 0.0073(3) -0.0017(3)
O1A 0.0298(10) 0.0465(12) 0.0555(13) 0.0199(11) 0.0079(9) -0.0076(9)
N1A 0.0223(10) 0.0295(11) 0.0333(12) 0.0013(10) 0.0054(9) -0.0032(8)
N2A 0.0257(10) 0.0302(12) 0.0377(13) 0.0031(10) 0.0100(9) -0.0029(9)
N3A 0.0269(11) 0.0397(13) 0.0403(14) 0.0003(11) 0.0077(10) -0.0127(10)
C1A 0.0310(13) 0.0389(16) 0.0331(15) 0.0009(12) 0.0055(11) 0.0039(11)
C2A 0.0391(16) 0.0445(18) 0.0433(17) 0.0057(14) 0.0071(13) 0.0020(13)
C3A 0.0475(18) 0.052(2) 0.0382(17) 0.0091(15) 0.0018(14) 0.0104(15)
C4A 0.0309(14) 0.053(2) 0.0453(18) -0.0011(15) 0.0004(13) 0.0062(13)
C5A 0.0290(13) 0.0440(17) 0.0393(16) -0.0047(13) 0.0031(12) -0.0006(12)
C6A 0.0268(13) 0.0359(15) 0.0327(14) -0.0026(12) 0.0062(11) 0.0013(11)
C7A 0.0218(12) 0.0368(15) 0.0314(14) -0.0062(12) 0.0066(10) -0.0013(10)
C8A 0.0229(12) 0.0405(16) 0.0357(15) -0.0053(12) 0.0063(11) -0.0061(11)
C9A 0.0241(12) 0.0335(14) 0.0358(15) -0.0055(12) 0.0107(11) -0.0062(10)
C10A 0.0267(12) 0.0274(13) 0.0345(14) -0.0016(11) 0.0108(11) -0.0022(10)
C11A 0.0272(12) 0.0284(13) 0.0332(14) 0.0026(11) 0.0076(10) -0.0036(10)
C12A 0.0253(12) 0.0313(14) 0.0413(16) 0.0009(12) 0.0091(11) -0.0034(10)
C13A 0.0240(12) 0.0268(13) 0.0407(16) 0.0023(12) 0.0067(11) -0.0043(10)
C14A 0.0326(14) 0.0372(16) 0.0439(17) -0.0006(13) 0.0108(12) -0.0024(12)
C15A 0.0410(16) 0.0458(18) 0.0407(17) -0.0008(14) 0.0044(13) -0.0072(14)
C16A 0.0289(14) 0.0353(16) 0.056(2) 0.0042(14) -0.0027(13) -0.0049(12)
C17A 0.0270(13) 0.0319(15) 0.061(2) -0.0004(14) 0.0100(13) -0.0024(11)
C18A 0.0319(14) 0.0294(14) 0.0464(17) -0.0025(12) 0.0123(12) -0.0057(11)
C19A 0.0394(18) 0.068(2) 0.069(2) 0.014(2) -0.0051(16) 0.0012(17)
C20A 0.0437(17) 0.053(2) 0.055(2) -0.0084(17) 0.0162(15) 0.0005(15)
C21A 0.0284(13) 0.0348(15) 0.0352(15) -0.0021(12) 0.0136(11) -0.0043(11)
C22A 0.0464(17) 0.0384(17) 0.0426(17) 0.0028(14) 0.0035(14) -0.0153(13)
C23A 0.0477(18) 0.0481(19) 0.0446(18) 0.0051(15) -0.0011(14) -0.0142(15)
C24A 0.0417(16) 0.0424(18) 0.0511(19) 0.0064(15) 0.0123(14) -0.0047(13)
C25A 0.0449(16) 0.0312(15) 0.056(2) 0.0023(14) 0.0236(15) -0.0057(13)
C26A 0.0323(14) 0.0380(16) 0.0495(18) -0.0051(14) 0.0134(13) -0.0090(12)
O2 0.0545(16) 0.0676(18) 0.104(2) -0.0049(17) 0.0179(15) -0.0015(13)
C27 0.101(4) 0.109(4) 0.141(5) -0.071(4) 0.004(4) 0.034(3)
C28 0.217(8) 0.105(5) 0.084(4) -0.001(4) 0.001(5) -0.079(5)
C29 0.064(3) 0.117(5) 0.118(5) 0.039(4) 0.019(3) -0.013(3)
C30 0.065(2) 0.072(3) 0.071(3) 0.012(2) 0.013(2) 0.015(2)

loop_
_atom_type_symbol
_atom_type_description
_atom_type_scat_dispersion_real
_atom_type_scat_dispersion_imag
_atom_type_scat_source
C C 0.0033 0.0016 'International Tables Vol C Tables 4.2.6.8 and 6.1.1.4'
H H 0.0000 0.0000 'International Tables Vol C Tables 4.2.6.8 and 6.1.1.4'
N N 0.0061 0.0033 'International Tables Vol C Tables 4.2.6.8 and 6.1.1.4'
O O 0.0106 0.0060 'International Tables Vol C Tables 4.2.6.8 and 6.1.1.4'
S S 0.1246 0.1234 'International Tables Vol C Tables 4.2.6.8 and 6.1.1.4'

loop_
_geom_angle_atom_site_label_1
_geom_angle_atom_site_label_2
_geom_angle_atom_site_label_3
_geom_angle
C10 S1 C1 104.36(13)
N2 N1 C7 111.9(2)
N2 N1 C10 118.0(2)
C10 N1 C7 130.0(2)
C9 N2 N1 103.7(2)
C9 N3 C21 128.0(2)
C2 C1 S1 114.7(2)
C2 C1 C6 120.6(3)
C6 C1 S1 124.8(2)
C3 C2 C1 120.0(3)
C2 C3 C4 120.1(3)
C5 C4 C3 120.3(3)
C4 C5 C6 120.7(3)
C1 C6 C5 118.2(3)
C1 C6 C7 120.4(2)
C5 C6 C7 121.3(3)
N1 C7 C6 121.7(2)
C8 C7 N1 106.3(2)
C8 C7 C6 132.0(3)
C7 C8 C9 105.6(2)
N2 C9 N3 122.6(2)
N2 C9 C8 112.5(2)
N3 C9 C8 124.9(2)
N1 C10 S1 118.37(19)
C11 C10 S1 121.52(19)
C11 C10 N1 120.1(2)
C10 C11 C12 124.0(2)
O1 C12 C11 121.8(2)
O1 C12 C13 119.4(2)
C11 C12 C13 118.8(2)
C14 C13 C12 116.3(2)
C14 C13 C18 118.4(2)
C18 C13 C12 125.3(2)
C15 C14 C13 121.6(3)
C16 C15 C14 120.4(3)
C15 C16 C17 118.0(3)
C15 C16 C19 122.0(3)
C17 C16 C19 120.0(3)
C16 C17 C18 123.4(3)
C13 C18 C20 124.4(2)
C17 C18 C13 118.1(2)
C17 C18 C20 117.5(2)
C22 C21 N3 123.7(2)
C26 C21 N3 117.6(3)
C26 C21 C22 118.6(3)
C23 C22 C21 120.1(3)
C24 C23 C22 121.0(3)
C23 C24 C25 119.1(3)
C26 C25 C24 120.4(3)
C25 C26 C21 120.8(3)
C10A S1A C1A 104.23(13)
N2A N1A C7A 111.7(2)
C10A N1A N2A 118.8(2)
C10A N1A C7A 129.5(2)
C9A N2A N1A 103.8(2)
C9A N3A C21A 128.8(2)
C2A C1A S1A 114.9(2)
C6A C1A S1A 125.0(2)
C6A C1A C2A 120.0(3)
C3A C2A C1A 120.1(3)
C2A C3A C4A 120.0(3)
C5A C4A C3A 120.3(3)
C4A C5A C6A 120.6(3)
C1A C6A C5A 118.9(3)
C1A C6A C7A 120.0(2)
C5A C6A C7A 121.1(2)
N1A C7A C6A 122.2(2)
C8A C7A N1A 106.5(2)
C8A C7A C6A 131.3(2)
C7A C8A C9A 105.8(2)
N2A C9A N3A 123.8(2)
N2A C9A C8A 112.2(2)
N3A C9A C8A 124.0(2)
N1A C10A S1A 118.46(19)
C11A C10A S1A 120.8(2)
C11A C10A N1A 120.7(2)
C10A C11A C12A 123.8(2)
O1A C12A C11A 122.0(2)
O1A C12A C13A 120.8(2)
C11A C12A C13A 117.2(2)
C14A C13A C12A 119.7(2)
C14A C13A C18A 119.5(3)
C18A C13A C12A 120.8(3)
C13A C14A C15A 120.8(3)
C16A C15A C14A 120.4(3)
C15A C16A C19A 121.5(3)
C17A C16A C15A 118.4(3)
C17A C16A C19A 120.2(3)
C16A C17A C18A 122.7(3)
C13A C18A C20A 121.4(3)
C17A C18A C13A 118.2(3)
C17A C18A C20A 120.4(3)
C22A C21A N3A 123.3(3)
C22A C21A C26A 118.6(3)
C26A C21A N3A 118.1(2)
C23A C22A C21A 119.9(3)
C24A C23A C22A 121.7(3)
C23A C24A C25A 118.1(3)
C26A C25A C24A 121.1(3)
C25A C26A C21A 120.5(3)
C30 O2 C27 107.3(4)
O2 C27 C28 108.6(5)
C29 C28 C27 100.0(4)
C28 C29 C30 103.8(4)
O2 C30 C29 106.3(4)

loop_
_geom_bond_atom_site_label_1
_geom_bond_atom_site_label_2
_geom_bond_distance
S1 C1 1.761(3)
S1 C10 1.745(3)
O1 C12 1.242(3)
N1 N2 1.381(3)
N1 C7 1.385(3)
N1 C10 1.385(3)
N2 C9 1.335(3)
N3 C9 1.371(3)
N3 C21 1.400(4)
C1 C2 1.398(4)
C1 C6 1.398(4)
C2 C3 1.373(4)
C3 C4 1.385(5)
C4 C5 1.382(4)
C5 C6 1.401(4)
C6 C7 1.449(4)
C7 C8 1.368(4)
C8 C9 1.413(4)
C10 C11 1.365(4)
C11 C12 1.437(3)
C12 C13 1.506(4)
C13 C14 1.403(4)
C13 C18 1.408(4)
C14 C15 1.390(4)
C15 C16 1.380(4)
C16 C17 1.386(4)
C16 C19 1.515(4)
C17 C18 1.398(4)
C18 C20 1.509(4)
C21 C22 1.397(4)
C21 C26 1.392(4)
C22 C23 1.382(4)
C23 C24 1.379(4)
C24 C25 1.390(5)
C25 C26 1.377(4)
S1A C1A 1.765(3)
S1A C10A 1.749(3)
O1A C12A 1.239(3)
N1A N2A 1.386(3)
N1A C7A 1.388(3)
N1A C10A 1.386(3)
N2A C9A 1.333(3)
N3A C9A 1.370(3)
N3A C21A 1.400(4)
C1A C2A 1.399(4)
C1A C6A 1.395(4)
C2A C3A 1.380(4)
C3A C4A 1.391(4)
C4A C5A 1.374(4)
C5A C6A 1.402(4)
C6A C7A 1.452(4)
C7A C8A 1.360(4)
C8A C9A 1.422(4)
C10A C11A 1.365(4)
C11A C12A 1.432(3)
C12A C13A 1.504(4)
C13A C14A 1.387(4)
C13A C18A 1.405(4)
C14A C15A 1.392(4)
C15A C16A 1.384(4)
C16A C17A 1.382(4)
C16A C19A 1.517(4)
C17A C18A 1.394(4)
C18A C20A 1.507(4)
C21A C22A 1.386(4)
C21A C26A 1.395(4)
C22A C23A 1.382(4)
C23A C24A 1.378(4)
C24A C25A 1.381(4)
C25A C26A 1.374(4)
O2 C27 1.411(6)
O2 C30 1.394(4)
C27 C28 1.475(8)
C28 C29 1.461(8)
C29 C30 1.478(6)

loop_
_geom_hbond_atom_site_label_D
_geom_hbond_atom_site_label_H
_geom_hbond_atom_site_label_A
_geom_hbond_distance_DH
_geom_hbond_distance_HA
_geom_hbond_distance_DA
_geom_hbond_angle_DHA
_geom_hbond_site_symmetry_A
N3 H3 O1A 0.86 2.04 2.875(3) 163.4 1_455
N3A H3AA O1 0.86 2.13 2.974(3) 168.8 1_545

loop_
_geom_torsion_atom_site_label_1
_geom_torsion_atom_site_label_2
_geom_torsion_atom_site_label_3
_geom_torsion_atom_site_label_4
_geom_torsion
S1 C1 C2 C3 -178.1(3)
S1 C1 C6 C5 178.1(2)
S1 C1 C6 C7 1.0(4)
S1 C10 C11 C12 -2.1(4)
O1 C12 C13 C14 34.7(4)
O1 C12 C13 C18 -143.6(3)
N1 N2 C9 N3 178.0(3)
N1 N2 C9 C8 -0.7(3)
N1 C7 C8 C9 0.6(3)
N1 C10 C11 C12 177.5(2)
N2 N1 C7 C6 176.6(2)
N2 N1 C7 C8 -1.1(3)
N2 N1 C10 S1 177.34(18)
N2 N1 C10 C11 -2.3(4)
N3 C21 C22 C23 177.5(3)
N3 C21 C26 C25 -178.4(3)
C1 S1 C10 N1 5.6(2)
C1 S1 C10 C11 -174.8(2)
C1 C2 C3 C4 -0.7(5)
C1 C6 C7 N1 4.6(4)
C1 C6 C7 C8 -178.4(3)
C2 C1 C6 C5 -1.3(4)
C2 C1 C6 C7 -178.3(3)
C2 C3 C4 C5 0.0(6)
C3 C4 C5 C6 0.1(6)
C4 C5 C6 C1 0.6(5)
C4 C5 C6 C7 177.6(3)
C5 C6 C7 N1 -172.3(3)
C5 C6 C7 C8 4.7(5)
C6 C1 C2 C3 1.3(5)
C6 C7 C8 C9 -176.8(3)
C7 N1 N2 C9 1.1(3)
C7 N1 C10 S1 -1.4(4)
C7 N1 C10 C11 179.0(3)
C7 C8 C9 N2 0.1(3)
C7 C8 C9 N3 -178.6(3)
C9 N3 C21 C22 19.2(5)
C9 N3 C21 C26 -162.3(3)
C10 S1 C1 C2 173.8(2)
C10 S1 C1 C6 -5.6(3)
C10 N1 N2 C9 -177.9(2)
C10 N1 C7 C6 -4.6(4)
C10 N1 C7 C8 177.7(3)
C10 C11 C12 O1 0.2(4)
C10 C11 C12 C13 177.9(2)
C11 C12 C13 C14 -143.1(3)
C11 C12 C13 C18 38.6(4)
C12 C13 C14 C15 -178.8(3)
C12 C13 C18 C17 177.3(2)
C12 C13 C18 C20 0.7(4)
C13 C14 C15 C16 1.4(4)
C14 C13 C18 C17 -1.0(4)
C14 C13 C18 C20 -177.6(3)
C14 C15 C16 C17 -1.0(4)
C14 C15 C16 C19 178.0(3)
C15 C16 C17 C18 -0.4(4)
C16 C17 C18 C13 1.4(4)
C16 C17 C18 C20 178.3(3)
C18 C13 C14 C15 -0.3(4)
C19 C16 C17 C18 -179.4(3)
C21 N3 C9 N2 7.4(5)
C21 N3 C9 C8 -174.1(3)
C21 C22 C23 C24 0.7(5)
C22 C21 C26 C25 0.2(5)
C22 C23 C24 C25 0.3(6)
C23 C24 C25 C26 -1.1(6)
C24 C25 C26 C21 0.9(6)
C26 C21 C22 C23 -1.0(5)
S1A C1A C2A C3A -176.7(3)
S1A C1A C6A C5A 176.0(2)
S1A C1A C6A C7A -4.1(4)
S1A C10A C11A C12A -3.8(4)
O1A C12A C13A C14A 119.7(3)
O1A C12A C13A C18A -60.6(4)
N1A N2A C9A N3A 176.5(2)
N1A N2A C9A C8A -1.1(3)
N1A C7A C8A C9A -0.2(3)
N1A C10A C11A C12A 173.5(2)
N2A N1A C7A C6A -179.6(2)
N2A N1A C7A C8A -0.4(3)
N2A N1A C10A S1A 172.20(18)
N2A N1A C10A C11A -5.2(4)
N3A C21A C22A C23A 178.1(3)
N3A C21A C26A C25A -178.3(3)
C1A S1A C10A N1A 7.3(2)
C1A S1A C10A C11A -175.4(2)
C1A C2A C3A C4A 0.0(5)
C1A C6A C7A N1A 6.4(4)
C1A C6A C7A C8A -172.6(3)
C2A C1A C6A C5A -2.3(4)
C2A C1A C6A C7A 177.7(3)
C2A C3A C4A C5A -1.2(5)
C3A C4A C5A C6A 0.6(5)
C4A C5A C6A C1A 1.1(4)
C4A C5A C6A C7A -178.8(3)
C5A C6A C7A N1A -173.7(3)
C5A C6A C7A C8A 7.3(5)
C6A C1A C2A C3A 1.7(5)
C6A C7A C8A C9A 178.9(3)
C7A N1A N2A C9A 0.9(3)
C7A N1A C10A S1A -6.8(4)
C7A N1A C10A C11A 175.8(3)
C7A C8A C9A N2A 0.8(3)
C7A C8A C9A N3A -176.7(2)
C9A N3A C21A C22A 18.5(5)
C9A N3A C21A C26A -163.4(3)
C10A S1A C1A C2A 176.0(2)
C10A S1A C1A C6A -2.4(3)
C10A N1A N2A C9A -178.3(2)
C10A N1A C7A C6A -0.6(4)
C10A N1A C7A C8A 178.6(3)
C10A C11A C12A O1A 4.0(4)
C10A C11A C12A C13A -174.1(3)
C11A C12A C13A C14A -62.2(3)
C11A C12A C13A C18A 117.5(3)
C12A C13A C14A C15A -179.7(3)
C12A C13A C18A C17A -180.0(2)
C12A C13A C18A C20A -1.9(4)
C13A C14A C15A C16A -1.3(4)
C14A C13A C18A C17A -0.3(4)
C14A C13A C18A C20A 177.8(3)
C14A C15A C16A C17A 1.7(4)
C14A C15A C16A C19A -177.6(3)
C15A C16A C17A C18A -1.4(4)
C16A C17A C18A C13A 0.7(4)
C16A C17A C18A C20A -177.4(3)
C18A C13A C14A C15A 0.6(4)
C19A C16A C17A C18A 177.9(3)
C21A N3A C9A N2A 4.7(4)
C21A N3A C9A C8A -178.0(3)
C21A C22A C23A C24A 0.4(5)
C22A C21A C26A C25A -0.1(4)
C22A C23A C24A C25A -0.7(5)
C23A C24A C25A C26A 0.6(5)
C24A C25A C26A C21A -0.3(5)
C26A C21A C22A C23A 0.0(5)
O2 C27 C28 C29 30.3(7)
C27 O2 C30 C29 -12.4(5)
C27 C28 C29 C30 -36.5(6)
C28 C29 C30 O2 31.8(6)
C30 O2 C27 C28 -11.5(6)
